data_7200610
loop_
_publ_author_name
'Harmer, Mark A.'
'Junk, Christopher P.'
'Rostovtsev, Vsevolod V.'
'Marshall, William J.'
'Grieco, Liane M.'
'Vickery, Jemma'
'Miller, Robert'
'Work, Stella'

_publ_section_title
;
 Catalytic reactions using superacids in new types of ionic liquids
;
_journal_issue 4
_journal_name_full 'Green Chemistry'
_journal_page_first 517
_journal_paper_doi 10.1039/b818788f
_journal_volume 11
_journal_year 2009
_chemical_formula_sum 'C8 H12 F4 N2 O3 S'
_chemical_formula_weight 292.26
_chemical_name_systematic
;
?
;
_space_group_IT_number 14
_symmetry_cell_setting monoclinic
_symmetry_space_group_name_Hall '-P 2yn'
_symmetry_space_group_name_H-M 'P 1 21/n 1'
_atom_sites_solution_hydrogens geom
_atom_sites_solution_primary direct
_atom_sites_solution_secondary difmap
_audit_creation_method SHELXL-97
_cell_angle_alpha 90.00
_cell_angle_beta 95.363(12)
_cell_angle_gamma 90.00
_cell_formula_units_Z 4
_cell_length_a 8.770(8)
_cell_length_b 9.766(9)
_cell_length_c 14.282(12)
_cell_measurement_temperature 293(2)
_cell_volume 1217.9(19)
_computing_cell_refinement 'Bruker XSCANS'
_computing_data_collection 'Bruker XSCANS'
_computing_data_reduction 'Bruker SHELXTL'
_computing_molecular_graphics 'Bruker SHELXTL'
_computing_publication_material 'Bruker SHELXTL'
_computing_structure_refinement 'SHELXL-97 (Sheldrick, 2008)'
_computing_structure_solution 'SHELXS-97 (Sheldrick, 2008)'
_diffrn_ambient_temperature 293(2)
_diffrn_measured_fraction_theta_full 0.986
_diffrn_measured_fraction_theta_max 0.986
_diffrn_measurement_device_type 'Bruker P4'
_diffrn_measurement_method '\w scans'
_diffrn_radiation_monochromator graphite
_diffrn_radiation_source 'fine-focus sealed tube'
_diffrn_radiation_type MoK\a
_diffrn_radiation_wavelength 0.71073
_diffrn_reflns_av_R_equivalents 0.0412
_diffrn_reflns_av_sigmaI/netI 0.0406
_diffrn_reflns_limit_h_max 11
_diffrn_reflns_limit_h_min -11
_diffrn_reflns_limit_k_max 12
_diffrn_reflns_limit_k_min -13
_diffrn_reflns_limit_l_max 19
_diffrn_reflns_limit_l_min -12
_diffrn_reflns_number 9216
_diffrn_reflns_theta_full 28.34
_diffrn_reflns_theta_max 28.34
_diffrn_reflns_theta_min 2.53
_exptl_absorpt_coefficient_mu 0.320
_exptl_absorpt_correction_type none
_exptl_crystal_colour colourless
_exptl_crystal_density_diffrn 1.594
_exptl_crystal_density_method 'not measured'
_exptl_crystal_description iregblok
_exptl_crystal_F_000 600
_exptl_crystal_size_max 0.500
_exptl_crystal_size_mid 0.480
_exptl_crystal_size_min 0.440
_refine_diff_density_max 0.411
_refine_diff_density_min -0.383
_refine_diff_density_rms 0.063
_refine_ls_extinction_coef 0.040(3)
_refine_ls_extinction_expression Fc^*^=kFc[1+0.001xFc^2^\l^3^/sin(2\q)]^-1/4^
_refine_ls_extinction_method SHELXL
_refine_ls_goodness_of_fit_ref 1.078
_refine_ls_hydrogen_treatment riding
_refine_ls_matrix_type full
_refine_ls_number_parameters 166
_refine_ls_number_reflns 2998
_refine_ls_number_restraints 0
_refine_ls_restrained_S_all 1.078
_refine_ls_R_factor_all 0.0489
_refine_ls_R_factor_gt 0.0417
_refine_ls_shift/su_max 0.001
_refine_ls_shift/su_mean 0.000
_refine_ls_structure_factor_coef Fsqd
_refine_ls_weighting_details 'calc w=1/[\s^2^(Fo^2^)+(0.0546P)^2^+0.5848P] where P=(Fo^2^+2Fc^2^)/3'
_refine_ls_weighting_scheme calc
_refine_ls_wR_factor_gt 0.1166
_refine_ls_wR_factor_ref 0.1231
_reflns_number_gt 2547
_reflns_number_total 2998
_reflns_threshold_expression >2sigma(I)
_cod_data_source_file B818788f.txt
_cod_data_source_block 04307
_cod_depositor_comments
;
The following automatic conversions were performed:
'_symmetry_cell_setting' value 'Monoclinic' changed to 'monoclinic'
according to '/home/saulius/struct/CIF-dictionaries/cif_core.dic'
dictionary named 'cif_core.dic' version 2.4.1 from 2010-06-29.

Automatic conversion script
Id: cif_fix_enum 1527 2010-12-29 10:47:43Z saulius 
;
_cod_original_cell_volume 1217.9(18)
_cod_original_sg_symbol_H-M P2(1)/n
_cod_database_code 7200610

loop_
_symmetry_equiv_pos_as_xyz
'x, y, z'
'-x+1/2, y+1/2, -z+1/2'
'-x, -y, -z'
'x-1/2, -y-1/2, z-1/2'

loop_
_atom_site_label
_atom_site_type_symbol
_atom_site_fract_x
_atom_site_fract_y
_atom_site_fract_z
_atom_site_U_iso_or_equiv
_atom_site_adp_type
_atom_site_occupancy
_atom_site_symmetry_multiplicity
_atom_site_calc_flag
_atom_site_refinement_flags
_atom_site_disorder_assembly
_atom_site_disorder_group
S1 S 0.27800(5) -0.29370(4) 0.97758(3) 0.03188(16) Uani 1 1 d . . .
F1 F 0.28699(14) -0.17371(12) 1.14132(8) 0.0470(3) Uani 1 1 d . . .
C1' C 0.3801(2) -0.24561(17) 1.09038(12) 0.0314(4) Uani 1 1 d . . .
O1 O 0.2412(2) -0.16460(15) 0.93255(12) 0.0563(4) Uani 1 1 d . . .
F2 F 0.49735(15) -0.16205(14) 1.07328(10) 0.0567(4) Uani 1 1 d . . .
O2 O 0.38982(17) -0.37395(15) 0.93468(9) 0.0441(4) Uani 1 1 d . . .
C2' C 0.4482(3) -0.3662(2) 1.14725(14) 0.0447(5) Uani 1 1 d . . .
H2'A H 0.5064 -0.4255 1.1082 0.054 Uiso 1 1 calc R . .
F3 F 0.54003(18) -0.31679(17) 1.22186(10) 0.0698(5) Uani 1 1 d . . .
O3 O 0.14971(16) -0.37227(15) 1.00220(12) 0.0507(4) Uani 1 1 d . . .
N1 N 0.13816(18) 0.20346(14) 0.93594(10) 0.0330(3) Uani 1 1 d . . .
F4 F 0.3360(2) -0.43649(15) 1.18259(10) 0.0687(4) Uani 1 1 d . . .
C2 C 0.1251(2) 0.33310(18) 0.90932(13) 0.0333(4) Uani 1 1 d . . .
H2A H 0.1365 0.4089 0.9488 0.040 Uiso 1 1 calc R . .
N3 N 0.09329(17) 0.33646(15) 0.81721(10) 0.0323(3) Uani 1 1 d . . .
C4 C 0.0853(2) 0.20460(18) 0.78371(13) 0.0366(4) Uani 1 1 d . . .
H4A H 0.0644 0.1778 0.7213 0.044 Uiso 1 1 calc R . .
C5 C 0.1133(2) 0.12151(18) 0.85860(13) 0.0352(4) Uani 1 1 d . . .
H5A H 0.1154 0.0263 0.8578 0.042 Uiso 1 1 calc R . .
C6 C 0.1639(3) 0.1533(2) 1.03329(15) 0.0509(5) Uani 1 1 d . . .
H6A H 0.2332 0.0758 1.0349 0.061 Uiso 1 1 calc R . .
H6B H 0.0673 0.1214 1.0532 0.061 Uiso 1 1 calc R . .
C7 C 0.2285(3) 0.2583(3) 1.10081(16) 0.0551(6) Uani 1 1 d . . .
H7A H 0.2479 0.2179 1.1621 0.083 Uiso 1 1 calc R . .
H7B H 0.1569 0.3322 1.1035 0.083 Uiso 1 1 calc R . .
H7C H 0.3226 0.2926 1.0806 0.083 Uiso 1 1 calc R . .
C8 C 0.0653(3) 0.4606(2) 0.76051(15) 0.0469(5) Uani 1 1 d . . .
H8A H 0.1144 0.5371 0.7929 0.070 Uiso 1 1 calc R . .
H8B H -0.0429 0.4771 0.7505 0.070 Uiso 1 1 calc R . .
H8C H 0.1061 0.4488 0.7010 0.070 Uiso 1 1 calc R . .

loop_
_atom_site_aniso_label
_atom_site_aniso_U_11
_atom_site_aniso_U_22
_atom_site_aniso_U_33
_atom_site_aniso_U_23
_atom_site_aniso_U_13
_atom_site_aniso_U_12
S1 0.0387(3) 0.0225(2) 0.0332(2) -0.00285(15) -0.00341(17) 0.00667(15)
F1 0.0567(7) 0.0397(6) 0.0449(7) -0.0153(5) 0.0062(5) 0.0153(5)
C1' 0.0330(8) 0.0275(8) 0.0338(8) -0.0060(6) 0.0029(6) -0.0003(6)
O1 0.0843(12) 0.0306(7) 0.0501(9) 0.0045(6) -0.0143(8) 0.0165(7)
F2 0.0507(7) 0.0501(7) 0.0685(9) -0.0063(6) 0.0020(6) -0.0222(6)
O2 0.0559(8) 0.0445(8) 0.0322(7) -0.0034(6) 0.0066(6) 0.0159(6)
C2' 0.0562(12) 0.0423(10) 0.0338(10) -0.0051(8) -0.0061(8) 0.0147(9)
F3 0.0779(10) 0.0784(10) 0.0472(8) -0.0118(7) -0.0262(7) 0.0178(8)
O3 0.0377(7) 0.0414(8) 0.0719(10) -0.0143(7) -0.0003(7) -0.0057(6)
N1 0.0408(8) 0.0258(7) 0.0326(8) 0.0014(5) 0.0052(6) 0.0004(6)
F4 0.1032(12) 0.0476(8) 0.0549(8) 0.0143(6) 0.0056(8) -0.0083(8)
C2 0.0405(9) 0.0263(8) 0.0337(9) -0.0015(6) 0.0079(7) -0.0020(7)
N3 0.0372(8) 0.0267(7) 0.0333(8) 0.0024(6) 0.0059(6) 0.0020(6)
C4 0.0431(10) 0.0315(9) 0.0350(9) -0.0050(7) 0.0020(7) 0.0012(7)
C5 0.0406(9) 0.0247(8) 0.0404(10) -0.0031(7) 0.0041(7) 0.0020(7)
C6 0.0779(15) 0.0397(10) 0.0344(10) 0.0087(8) 0.0019(10) -0.0036(10)
C7 0.0606(14) 0.0665(15) 0.0369(11) -0.0003(10) -0.0029(9) -0.0047(12)
C8 0.0589(12) 0.0339(9) 0.0474(11) 0.0141(8) 0.0032(9) 0.0026(9)

loop_
_atom_type_symbol
_atom_type_description
_atom_type_scat_dispersion_real
_atom_type_scat_dispersion_imag
_atom_type_scat_source
C C 0.0033 0.0016 'International Tables Vol C Tables 4.2.6.8 and 6.1.1.4'
H H 0.0000 0.0000 'International Tables Vol C Tables 4.2.6.8 and 6.1.1.4'
O O 0.0106 0.0060 'International Tables Vol C Tables 4.2.6.8 and 6.1.1.4'
S S 0.1246 0.1234 'International Tables Vol C Tables 4.2.6.8 and 6.1.1.4'
F F 0.0171 0.0103 'International Tables Vol C Tables 4.2.6.8 and 6.1.1.4'
N N 0.0061 0.0033 'International Tables Vol C Tables 4.2.6.8 and 6.1.1.4'

loop_
_geom_angle_atom_site_label_1
_geom_angle_atom_site_label_2
_geom_angle_atom_site_label_3
_geom_angle
_geom_angle_site_symmetry_1
_geom_angle_site_symmetry_3
_geom_angle_publ_flag
O3 S1 O2 113.30(11) . . ?
O3 S1 O1 115.51(11) . . ?
O2 S1 O1 114.90(11) . . ?
O3 S1 C1' 104.62(10) . . ?
O2 S1 C1' 102.59(10) . . ?
O1 S1 C1' 103.86(10) . . ?
F1 C1' F2 107.08(15) . . ?
F1 C1' C2' 110.12(16) . . ?
F2 C1' C2' 107.26(16) . . ?
F1 C1' S1 109.81(13) . . ?
F2 C1' S1 108.28(13) . . ?
C2' C1' S1 114.01(13) . . ?
F4 C2' F3 106.79(18) . . ?
F4 C2' C1' 109.48(17) . . ?
F3 C2' C1' 108.50(17) . . ?
F4 C2' H2'A 110.7 . . ?
F3 C2' H2'A 110.7 . . ?
C1' C2' H2'A 110.7 . . ?
C2 N1 C5 108.98(16) . . ?
C2 N1 C6 126.24(16) . . ?
C5 N1 C6 124.64(16) . . ?
N3 C2 N1 108.34(16) . . ?
N3 C2 H2A 125.8 . . ?
N1 C2 H2A 125.8 . . ?
C2 N3 C4 108.86(15) . . ?
C2 N3 C8 125.48(16) . . ?
C4 N3 C8 125.62(17) . . ?
C5 C4 N3 106.78(17) . . ?
C5 C4 H4A 126.6 . . ?
N3 C4 H4A 126.6 . . ?
C4 C5 N1 107.04(17) . . ?
C4 C5 H5A 126.5 . . ?
N1 C5 H5A 126.5 . . ?
N1 C6 C7 113.57(18) . . ?
N1 C6 H6A 108.9 . . ?
C7 C6 H6A 108.9 . . ?
N1 C6 H6B 108.9 . . ?
C7 C6 H6B 108.9 . . ?
H6A C6 H6B 107.7 . . ?
C6 C7 H7A 109.5 . . ?
C6 C7 H7B 109.5 . . ?
H7A C7 H7B 109.5 . . ?
C6 C7 H7C 109.5 . . ?
H7A C7 H7C 109.5 . . ?
H7B C7 H7C 109.5 . . ?
N3 C8 H8A 109.5 . . ?
N3 C8 H8B 109.5 . . ?
H8A C8 H8B 109.5 . . ?
N3 C8 H8C 109.5 . . ?
H8A C8 H8C 109.5 . . ?
H8B C8 H8C 109.5 . . ?

loop_
_geom_bond_atom_site_label_1
_geom_bond_atom_site_label_2
_geom_bond_distance
_geom_bond_site_symmetry_2
_geom_bond_publ_flag
S1 O3 1.4325(18) . ?
S1 O2 1.4366(15) . ?
S1 O1 1.4383(17) . ?
S1 C1' 1.830(2) . ?
F1 C1' 1.342(2) . ?
C1' F2 1.353(2) . ?
C1' C2' 1.521(3) . ?
C2' F4 1.337(3) . ?
C2' F3 1.362(3) . ?
C2' H2'A 0.9800 . ?
N1 C2 1.324(2) . ?
N1 C5 1.365(2) . ?
N1 C6 1.471(3) . ?
C2 N3 1.319(3) . ?
C2 H2A 0.9300 . ?
N3 C4 1.373(2) . ?
N3 C8 1.466(2) . ?
C4 C5 1.347(3) . ?
C4 H4A 0.9300 . ?
C5 H5A 0.9300 . ?
C6 C7 1.483(3) . ?
C6 H6A 0.9700 . ?
C6 H6B 0.9700 . ?
C7 H7A 0.9600 . ?
C7 H7B 0.9600 . ?
C7 H7C 0.9600 . ?
C8 H8A 0.9600 . ?
C8 H8B 0.9600 . ?
C8 H8C 0.9600 . ?

loop_
_geom_torsion_atom_site_label_1
_geom_torsion_atom_site_label_2
_geom_torsion_atom_site_label_3
_geom_torsion_atom_site_label_4
_geom_torsion
_geom_torsion_site_symmetry_1
_geom_torsion_site_symmetry_2
_geom_torsion_site_symmetry_3
_geom_torsion_site_symmetry_4
_geom_torsion_publ_flag
O3 S1 C1' F1 -58.90(15) . . . . ?
O2 S1 C1' F1 -177.40(12) . . . . ?
O1 S1 C1' F1 62.63(15) . . . . ?
O3 S1 C1' F2 -175.50(12) . . . . ?
O2 S1 C1' F2 65.99(15) . . . . ?
O1 S1 C1' F2 -53.97(15) . . . . ?
O3 S1 C1' C2' 65.21(16) . . . . ?
O2 S1 C1' C2' -53.29(16) . . . . ?
O1 S1 C1' C2' -173.26(15) . . . . ?
F1 C1' C2' F4 51.0(2) . . . . ?
F2 C1' C2' F4 167.16(15) . . . . ?
S1 C1' C2' F4 -72.98(18) . . . . ?
F1 C1' C2' F3 -65.2(2) . . . . ?
F2 C1' C2' F3 51.0(2) . . . . ?
S1 C1' C2' F3 170.83(14) . . . . ?
C5 N1 C2 N3 -0.3(2) . . . . ?
C6 N1 C2 N3 -176.08(18) . . . . ?
N1 C2 N3 C4 0.2(2) . . . . ?
N1 C2 N3 C8 178.02(17) . . . . ?
C2 N3 C4 C5 0.0(2) . . . . ?
C8 N3 C4 C5 -177.86(17) . . . . ?
N3 C4 C5 N1 -0.1(2) . . . . ?
C2 N1 C5 C4 0.2(2) . . . . ?
C6 N1 C5 C4 176.15(19) . . . . ?
C2 N1 C6 C7 -20.4(3) . . . . ?
C5 N1 C6 C7 164.43(19) . . . . ?

loop_
_cod_related_entry_id
_cod_related_entry_database
_cod_related_entry_code
1 ChemSpider 25946572
